data_7002887
loop_
_publ_author_name
'John, Alex'
'Shaikh, Mobin M.'
'Ghosh, Prasenjit'

_publ_section_title
;
 Palladium complexes of abnormal N-heterocyclic carbenes as
 precatalysts for the much preferred Cu-free and amine-free Sonogashira
 coupling in air in a mixed-aqueous medium
;
_journal_issue 47
_journal_name_full 'Dalton Transactions'
_journal_page_first 10581
_journal_page_last 10591
_journal_paper_doi 10.1039/b913068c
_journal_year 2009
_chemical_formula_sum 'C19 H17 I2 N3 Pd'
_chemical_formula_weight 647.55
_chemical_name_systematic
;
?
;
_space_group_IT_number 7
_symmetry_cell_setting monoclinic
_symmetry_space_group_name_Hall 'P -2yac'
_symmetry_space_group_name_H-M 'P 1 n 1'
_atom_sites_solution_hydrogens geom
_atom_sites_solution_primary direct
_atom_sites_solution_secondary difmap
_audit_creation_method SHELXL-97
_cell_angle_alpha 90.000
_cell_angle_beta 93.267(10)
_cell_angle_gamma 90.000
_cell_formula_units_Z 4
_cell_length_a 9.5091(13)
_cell_length_b 14.4540(18)
_cell_length_c 14.6883(14)
_cell_measurement_reflns_used 4935
_cell_measurement_temperature 150(2)
_cell_measurement_theta_max 32.5835
_cell_measurement_theta_min 2.9604
_cell_volume 2015.5(4)
_computing_cell_refinement 'CrysAlis RED, Oxford Diffraction Ltd.,'
_computing_data_collection 'CrysAlis CCD, Oxford Diffraction Ltd.,'
_computing_data_reduction 'CrysAlis RED, Oxford Diffraction Ltd.,'
_computing_molecular_graphics Ortep3
_computing_publication_material Shelx97
_computing_structure_refinement 'SHELXL-97 (Sheldrick, 1997)'
_computing_structure_solution 'SHELXS-97 (Sheldrick, 1997)'
_diffrn_ambient_temperature 150(2)
_diffrn_detector_area_resol_mean 15.9948
_diffrn_measured_fraction_theta_full 0.997
_diffrn_measured_fraction_theta_max 0.997
_diffrn_measurement_device_type 'OXFORD DIFFRACTION XCALIBUR-S'
_diffrn_measurement_method \w/q-scan
_diffrn_radiation_monochromator graphite
_diffrn_radiation_source 'Enhance (Mo) X-ray Source'
_diffrn_radiation_type MoK\a
_diffrn_radiation_wavelength 0.71073
_diffrn_reflns_av_R_equivalents 0.0921
_diffrn_reflns_av_sigmaI/netI 0.0673
_diffrn_reflns_limit_h_max 10
_diffrn_reflns_limit_h_min -11
_diffrn_reflns_limit_k_max 14
_diffrn_reflns_limit_k_min -17
_diffrn_reflns_limit_l_max 17
_diffrn_reflns_limit_l_min -17
_diffrn_reflns_number 12598
_diffrn_reflns_theta_full 25.00
_diffrn_reflns_theta_max 25.00
_diffrn_reflns_theta_min 2.98
_exptl_absorpt_coefficient_mu 3.991
_exptl_absorpt_correction_T_max 0.5859
_exptl_absorpt_correction_T_min 0.4879
_exptl_absorpt_correction_type multi-scan
_exptl_absorpt_process_details
;
CrysAlis RED, Oxford Diffraction Ltd.,
Version 1.171.32.15 (release 10-01-2008 CrysAlis171 .NET)
(compiled Jan 10 2008,16:37:18)
Empirical absorption correction using spherical harmonics,
implemented in SCALE3 ABSPACK scaling algorithm.
;
_exptl_crystal_colour yellow
_exptl_crystal_density_diffrn 2.134
_exptl_crystal_density_method 'not measured'
_exptl_crystal_description block
_exptl_crystal_F_000 1216
_exptl_crystal_size_max 0.21
_exptl_crystal_size_mid 0.18
_exptl_crystal_size_min 0.15
_refine_diff_density_max 1.642
_refine_diff_density_min -1.800
_refine_diff_density_rms 0.284
_refine_ls_abs_structure_details 'Flack H D (1983), Acta Cryst. A39, 876-881'
_refine_ls_abs_structure_Flack 0.52(4)
_refine_ls_extinction_method none
_refine_ls_goodness_of_fit_ref 1.047
_refine_ls_hydrogen_treatment riding
_refine_ls_matrix_type full
_refine_ls_number_parameters 453
_refine_ls_number_reflns 6084
_refine_ls_number_restraints 50
_refine_ls_restrained_S_all 1.044
_refine_ls_R_factor_all 0.0603
_refine_ls_R_factor_gt 0.0469
_refine_ls_shift/su_max 0.003
_refine_ls_shift/su_mean 0.000
_refine_ls_structure_factor_coef Fsqd
_refine_ls_weighting_details 'calc w=1/[\s^2^(Fo^2^)+(0.0887P)^2^+0.0000P] where P=(Fo^2^+2Fc^2^)/3'
_refine_ls_weighting_scheme calc
_refine_ls_wR_factor_gt 0.1187
_refine_ls_wR_factor_ref 0.1387
_reflns_number_gt 5197
_reflns_number_total 6084
_reflns_threshold_expression >2sigma(I)
_cod_data_source_file b913068c.txt
_cod_data_source_block pg209
_cod_depositor_comments
;
The following automatic conversions were performed:
'_symmetry_cell_setting' value 'Monoclinic' changed to 'monoclinic'
according to '/home/saulius/struct/CIF-dictionaries/cif_core.dic'
dictionary named 'cif_core.dic' version 2.4.1 from 2010-06-29.

Automatic conversion script
Id: cif_fix_enum 1527 2010-12-29 10:47:43Z saulius 
;
_cod_original_sg_symbol_H-M 'P n'
_cod_database_code 7002887

loop_
_symmetry_equiv_pos_as_xyz
'x, y, z'
'x+1/2, -y, z+1/2'

loop_
_atom_site_label
_atom_site_type_symbol
_atom_site_fract_x
_atom_site_fract_y
_atom_site_fract_z
_atom_site_U_iso_or_equiv
_atom_site_adp_type
_atom_site_occupancy
_atom_site_symmetry_multiplicity
_atom_site_calc_flag
_atom_site_refinement_flags
_atom_site_disorder_assembly
_atom_site_disorder_group
Pd1 Pd 0.40262(11) 0.90804(7) 0.15029(8) 0.0254(2) Uani 1 1 d . . .
Pd2 Pd 0.40087(10) 1.54913(8) 0.10188(7) 0.0265(3) Uani 1 1 d . . .
I1 I 0.26440(9) 0.84838(7) 0.00349(6) 0.0346(3) Uani 1 1 d . . .
I2 I 0.52483(9) 0.95270(7) 0.30667(7) 0.0361(3) Uani 1 1 d . . .
I3 I 0.29538(10) 1.48945(7) -0.05414(7) 0.0344(3) Uani 1 1 d . . .
I4 I 0.51962(10) 1.63101(7) 0.24436(7) 0.0361(3) Uani 1 1 d . . .
N1 N 0.0167(14) 0.9870(8) 0.2490(10) 0.034(3) Uani 1 1 d . . .
N2 N 0.1536(14) 0.8661(9) 0.2614(9) 0.032(3) Uani 1 1 d . . .
N3 N 0.5979(14) 0.9041(8) 0.0858(8) 0.031(3) Uani 1 1 d . . .
N4 N 0.7916(13) 1.4655(9) 0.0102(10) 0.036(3) Uani 1 1 d . . .
N5 N 0.6511(13) 1.5830(8) -0.0048(8) 0.027(3) Uani 1 1 d . . .
N6 N 0.1952(13) 1.5616(8) 0.1498(8) 0.030(3) Uani 1 1 d . . .
C1 C 0.2209(19) 0.9278(11) 0.2069(11) 0.039(4) Uani 1 1 d . . .
C2 C 0.1405(17) 1.0034(10) 0.1997(11) 0.034(4) Uani 1 1 d . . .
C3 C 0.0268(16) 0.9027(10) 0.2865(10) 0.029(3) Uani 1 1 d . . .
C4 C -0.063(2) 0.8506(12) 0.3395(12) 0.044(4) Uani 1 1 d . . .
H4 H -0.1498 0.8745 0.3575 0.053 Uiso 1 1 calc R . .
C5 C -0.0182(15) 0.7652(11) 0.3634(11) 0.033(4) Uani 1 1 d . . .
H5 H -0.0777 0.7275 0.3976 0.040 Uiso 1 1 calc R . .
C6 C 0.1114(17) 0.7297(11) 0.3402(11) 0.036(4) Uani 1 1 d . . .
H6 H 0.1411 0.6707 0.3623 0.043 Uiso 1 1 calc R . .
C7 C 0.1941(15) 0.7778(11) 0.2872(10) 0.032(3) Uani 1 1 d . . .
H7 H 0.2790 0.7519 0.2675 0.038 Uiso 1 1 calc R . .
C8 C -0.0992(17) 1.0509(12) 0.2634(12) 0.042(4) Uani 1 1 d . . .
H8A H -0.1871 1.0251 0.2361 0.063 Uiso 1 1 calc R . .
H8B H -0.0800 1.1105 0.2349 0.063 Uiso 1 1 calc R . .
H8C H -0.1081 1.0598 0.3290 0.063 Uiso 1 1 calc R . .
C9 C 0.1561(15) 1.0902(10) 0.1495(12) 0.037(3) Uani 1 1 d DU . .
C10 C 0.2652(17) 1.1472(11) 0.1727(14) 0.058(5) Uani 1 1 d DU . .
H10 H 0.3297 1.1321 0.2223 0.070 Uiso 1 1 calc R . .
C11 C 0.2820(18) 1.2282(13) 0.1233(15) 0.072(6) Uani 1 1 d DU . .
H11 H 0.3577 1.2687 0.1404 0.086 Uiso 1 1 calc R . .
C12 C 0.1926(19) 1.2509(12) 0.0512(13) 0.060(5) Uani 1 1 d DU . .
H12 H 0.2052 1.3063 0.0180 0.072 Uiso 1 1 calc R . .
C13 C 0.085(3) 1.1925(11) 0.0281(13) 0.066(5) Uani 1 1 d DU . .
H13 H 0.0214 1.2066 -0.0220 0.079 Uiso 1 1 calc R . .
C14 C 0.069(2) 1.1137(11) 0.0768(13) 0.057(5) Uani 1 1 d DU . .
H14 H -0.0059 1.0732 0.0591 0.069 Uiso 1 1 calc R . .
C15 C 0.6110(16) 0.9557(11) 0.0120(12) 0.038(4) Uani 1 1 d . . .
H15 H 0.5304 0.9879 -0.0127 0.046 Uiso 1 1 calc R . .
C16 C 0.7307(16) 0.9646(12) -0.0288(11) 0.038(4) Uani 1 1 d . . .
H16 H 0.7361 1.0045 -0.0799 0.046 Uiso 1 1 calc R . .
C17 C 0.8497(18) 0.9146(11) 0.0040(11) 0.035(4) Uani 1 1 d . . .
H17 H 0.9361 0.9173 -0.0255 0.042 Uiso 1 1 calc R . .
C18 C 0.8352(15) 0.8612(10) 0.0813(9) 0.028(3) Uani 1 1 d . . .
H18 H 0.9140 0.8280 0.1071 0.033 Uiso 1 1 calc R . .
C19 C 0.7120(17) 0.8558(10) 0.1197(10) 0.031(3) Uani 1 1 d . . .
H19 H 0.7036 0.8176 0.1717 0.038 Uiso 1 1 calc R . .
C20 C 0.5857(17) 1.5239(9) 0.0558(10) 0.030(3) Uani 1 1 d . . .
C21 C 0.6750(15) 1.4515(10) 0.0672(10) 0.026(3) Uani 1 1 d . . .
C22 C 0.7752(15) 1.5451(10) -0.0295(10) 0.029(3) Uani 1 1 d . . .
C23 C 0.8587(16) 1.5928(11) -0.0910(11) 0.031(3) Uani 1 1 d . . .
H23 H 0.9444 1.5680 -0.1107 0.037 Uiso 1 1 calc R . .
C24 C 0.8087(17) 1.6759(11) -0.1199(13) 0.038(4) Uani 1 1 d . . .
H24 H 0.8651 1.7114 -0.1581 0.046 Uiso 1 1 calc R . .
C25 C 0.6839(19) 1.7119(12) -0.0980(12) 0.044(4) Uani 1 1 d . . .
H25 H 0.6528 1.7690 -0.1241 0.053 Uiso 1 1 calc R . .
C26 C 0.6016(15) 1.6666(10) -0.0382(12) 0.032(4) Uani 1 1 d . . .
H26 H 0.5149 1.6917 -0.0207 0.039 Uiso 1 1 calc R . .
C27 C 0.9178(17) 1.4070(13) 0.0085(13) 0.043(4) Uani 1 1 d . . .
H27A H 0.9248 1.3681 0.0632 0.064 Uiso 1 1 calc R . .
H27B H 1.0016 1.4463 0.0071 0.064 Uiso 1 1 calc R . .
H27C H 0.9112 1.3677 -0.0459 0.064 Uiso 1 1 calc R . .
C28 C 0.6650(15) 1.3697(9) 0.1247(11) 0.031(3) Uani 1 1 d . . .
C29 C 0.6719(19) 1.2817(12) 0.0861(11) 0.041(4) Uani 1 1 d . . .
H29 H 0.6849 1.2750 0.0228 0.050 Uiso 1 1 calc R . .
C30 C 0.660(2) 1.2032(13) 0.1415(14) 0.061(6) Uani 1 1 d . . .
H30 H 0.6598 1.1429 0.1159 0.074 Uiso 1 1 calc R . .
C31 C 0.6468(18) 1.2158(12) 0.2373(13) 0.045(4) Uani 1 1 d . . .
H31 H 0.6369 1.1635 0.2755 0.054 Uiso 1 1 calc R . .
C32 C 0.6488(18) 1.2999(11) 0.2728(12) 0.040(4) Uani 1 1 d . . .
H32 H 0.6451 1.3071 0.3369 0.049 Uiso 1 1 calc R . .
C33 C 0.6561(15) 1.3780(10) 0.2176(12) 0.035(4) Uani 1 1 d . . .
H33 H 0.6550 1.4378 0.2445 0.042 Uiso 1 1 calc R . .
C34 C 0.1033(17) 1.6207(11) 0.1174(10) 0.033(4) Uani 1 1 d . . .
H34 H 0.1313 1.6646 0.0738 0.040 Uiso 1 1 calc R . .
C35 C -0.0338(15) 1.6227(10) 0.1437(11) 0.030(3) Uani 1 1 d . . .
H35 H -0.0994 1.6669 0.1191 0.036 Uiso 1 1 calc R . .
C36 C -0.0733(16) 1.5563(13) 0.2088(12) 0.040(4) Uani 1 1 d . . .
H36 H -0.1668 1.5540 0.2282 0.048 Uiso 1 1 calc R . .
C37 C 0.0233(18) 1.4983(12) 0.2414(13) 0.044(4) Uani 1 1 d . . .
H37 H -0.0007 1.4536 0.2853 0.053 Uiso 1 1 calc R . .
C38 C 0.1580(18) 1.5010(12) 0.2131(11) 0.039(4) Uani 1 1 d . . .
H38 H 0.2263 1.4592 0.2388 0.047 Uiso 1 1 calc R . .

loop_
_atom_site_aniso_label
_atom_site_aniso_U_11
_atom_site_aniso_U_22
_atom_site_aniso_U_33
_atom_site_aniso_U_23
_atom_site_aniso_U_13
_atom_site_aniso_U_12
Pd1 0.0229(6) 0.0275(5) 0.0265(6) -0.0013(4) 0.0067(4) 0.0004(4)
Pd2 0.0220(6) 0.0336(6) 0.0245(6) 0.0007(4) 0.0067(4) 0.0030(4)
I1 0.0302(5) 0.0458(6) 0.0281(6) -0.0020(4) 0.0041(4) -0.0042(4)
I2 0.0291(5) 0.0492(6) 0.0305(6) -0.0087(4) 0.0058(4) -0.0001(4)
I3 0.0287(5) 0.0451(6) 0.0300(5) -0.0039(4) 0.0076(4) -0.0056(4)
I4 0.0303(6) 0.0465(6) 0.0318(6) -0.0072(4) 0.0032(4) 0.0094(4)
N1 0.039(8) 0.025(6) 0.038(8) -0.006(6) 0.010(6) -0.001(6)
N2 0.030(7) 0.031(7) 0.035(8) -0.010(5) -0.003(6) 0.002(5)
N3 0.049(8) 0.029(7) 0.015(6) 0.003(5) 0.013(6) 0.002(6)
N4 0.031(8) 0.034(8) 0.043(9) 0.002(6) -0.003(6) 0.003(5)
N5 0.027(7) 0.028(7) 0.026(7) -0.006(5) 0.003(5) 0.000(5)
N6 0.029(7) 0.032(7) 0.028(7) 0.007(5) 0.001(5) 0.012(5)
C1 0.058(11) 0.026(8) 0.032(9) -0.007(6) -0.004(8) 0.003(7)
C2 0.044(10) 0.033(9) 0.028(9) -0.008(6) 0.024(7) -0.004(7)
C3 0.030(9) 0.038(9) 0.021(8) -0.005(6) 0.012(6) 0.002(6)
C4 0.052(11) 0.045(11) 0.038(10) -0.007(8) 0.026(8) 0.000(8)
C5 0.017(8) 0.049(10) 0.036(9) 0.004(7) 0.015(6) -0.002(6)
C6 0.039(10) 0.036(9) 0.033(9) 0.007(7) 0.017(7) -0.003(7)
C7 0.018(8) 0.047(9) 0.032(9) -0.003(7) 0.006(6) 0.007(6)
C8 0.034(9) 0.045(10) 0.048(11) -0.016(8) 0.005(8) 0.020(7)
C9 0.032(8) 0.019(7) 0.061(10) -0.009(7) 0.019(7) 0.010(5)
C10 0.037(9) 0.047(10) 0.092(14) 0.025(9) 0.009(9) -0.008(7)
C11 0.033(10) 0.041(10) 0.142(17) 0.031(10) 0.023(9) 0.000(8)
C12 0.060(11) 0.025(8) 0.099(14) 0.018(8) 0.044(8) 0.017(6)
C13 0.113(15) 0.020(8) 0.064(12) -0.003(7) -0.010(11) 0.012(8)
C14 0.082(13) 0.028(8) 0.060(12) 0.004(7) -0.012(9) -0.008(8)
C15 0.019(8) 0.043(10) 0.053(11) 0.007(8) 0.008(7) -0.005(6)
C16 0.031(9) 0.053(10) 0.033(9) 0.009(7) 0.008(7) -0.006(7)
C17 0.039(10) 0.039(9) 0.028(9) -0.002(7) 0.012(7) -0.006(7)
C18 0.025(8) 0.043(9) 0.015(7) 0.000(6) 0.004(6) 0.014(6)
C19 0.036(9) 0.034(8) 0.025(8) -0.003(6) 0.003(7) 0.000(6)
C20 0.043(9) 0.015(7) 0.033(9) 0.000(6) 0.007(7) -0.008(6)
C21 0.016(7) 0.037(9) 0.028(8) -0.005(6) 0.014(6) -0.002(6)
C22 0.024(8) 0.034(9) 0.029(9) -0.005(6) 0.013(6) 0.001(6)
C23 0.024(8) 0.035(9) 0.036(9) -0.008(7) 0.009(6) -0.001(6)
C24 0.026(9) 0.038(9) 0.054(11) -0.012(7) 0.022(7) -0.015(7)
C25 0.040(10) 0.042(10) 0.049(11) -0.001(8) 0.002(8) 0.006(8)
C26 0.016(8) 0.031(8) 0.051(11) -0.001(7) 0.006(7) -0.005(6)
C27 0.025(9) 0.058(12) 0.047(11) -0.005(8) 0.015(7) 0.017(7)
C28 0.022(8) 0.020(7) 0.050(10) 0.003(6) 0.001(7) 0.005(6)
C29 0.053(11) 0.042(10) 0.030(9) 0.002(7) 0.010(7) 0.003(8)
C30 0.081(15) 0.038(11) 0.064(14) -0.008(9) -0.007(11) 0.018(10)
C31 0.040(10) 0.039(10) 0.055(11) 0.004(8) -0.007(8) 0.002(7)
C32 0.044(10) 0.043(10) 0.036(9) 0.012(7) 0.014(7) 0.010(7)
C33 0.024(8) 0.024(8) 0.057(11) 0.002(7) 0.010(7) 0.002(6)
C34 0.041(10) 0.038(9) 0.021(8) 0.004(6) 0.003(7) -0.019(7)
C35 0.016(7) 0.032(8) 0.044(10) -0.008(6) 0.012(7) 0.010(6)
C36 0.015(8) 0.065(12) 0.041(10) -0.003(8) 0.007(7) 0.010(7)
C37 0.036(10) 0.055(10) 0.044(11) 0.007(8) 0.021(8) -0.005(8)
C38 0.039(10) 0.044(10) 0.036(10) 0.013(7) 0.012(7) -0.002(7)

loop_
_atom_type_symbol
_atom_type_description
_atom_type_scat_dispersion_real
_atom_type_scat_dispersion_imag
_atom_type_scat_source
C C 0.0033 0.0016 'International Tables Vol C Tables 4.2.6.8 and 6.1.1.4'
H H 0.0000 0.0000 'International Tables Vol C Tables 4.2.6.8 and 6.1.1.4'
N N 0.0061 0.0033 'International Tables Vol C Tables 4.2.6.8 and 6.1.1.4'
I I -0.4742 1.8119 'International Tables Vol C Tables 4.2.6.8 and 6.1.1.4'
Pd Pd -0.9988 1.0072 'International Tables Vol C Tables 4.2.6.8 and 6.1.1.4'

loop_
_geom_angle_atom_site_label_1
_geom_angle_atom_site_label_2
_geom_angle_atom_site_label_3
_geom_angle
_geom_angle_site_symmetry_1
_geom_angle_site_symmetry_3
_geom_angle_publ_flag
C1 Pd1 N3 173.1(6) . . ?
C1 Pd1 I2 87.1(5) . . ?
N3 Pd1 I2 92.4(3) . . ?
C1 Pd1 I1 89.1(5) . . ?
N3 Pd1 I1 92.0(3) . . ?
I2 Pd1 I1 173.30(6) . . ?
C20 Pd2 N6 174.0(5) . . ?
C20 Pd2 I3 86.7(4) . . ?
N6 Pd2 I3 90.2(3) . . ?
C20 Pd2 I4 90.3(4) . . ?
N6 Pd2 I4 93.5(3) . . ?
I3 Pd2 I4 171.15(6) . . ?
C3 N1 C2 108.4(13) . . ?
C3 N1 C8 123.5(14) . . ?
C2 N1 C8 128.0(14) . . ?
C3 N2 C1 110.4(13) . . ?
C3 N2 C7 120.9(14) . . ?
C1 N2 C7 128.7(14) . . ?
C15 N3 C19 118.6(14) . . ?
C15 N3 Pd1 118.2(10) . . ?
C19 N3 Pd1 123.2(10) . . ?
C22 N4 C21 108.1(12) . . ?
C22 N4 C27 125.5(14) . . ?
C21 N4 C27 125.8(14) . . ?
C22 N5 C26 122.7(13) . . ?
C22 N5 C20 110.1(12) . . ?
C26 N5 C20 127.2(13) . . ?
C34 N6 C38 119.2(14) . . ?
C34 N6 Pd2 123.4(11) . . ?
C38 N6 Pd2 117.3(10) . . ?
C2 C1 N2 107.0(16) . . ?
C2 C1 Pd1 126.5(13) . . ?
N2 C1 Pd1 126.6(11) . . ?
C1 C2 N1 107.9(14) . . ?
C1 C2 C9 131.7(16) . . ?
N1 C2 C9 120.2(13) . . ?
N1 C3 N2 106.3(13) . . ?
N1 C3 C4 133.2(15) . . ?
N2 C3 C4 120.5(15) . . ?
C5 C4 C3 116.5(16) . . ?
C5 C4 H4 121.8 . . ?
C3 C4 H4 121.8 . . ?
C4 C5 C6 122.8(15) . . ?
C4 C5 H5 118.6 . . ?
C6 C5 H5 118.6 . . ?
C7 C6 C5 120.6(15) . . ?
C7 C6 H6 119.7 . . ?
C5 C6 H6 119.7 . . ?
C6 C7 N2 118.6(14) . . ?
C6 C7 H7 120.7 . . ?
N2 C7 H7 120.7 . . ?
N1 C8 H8A 109.5 . . ?
N1 C8 H8B 109.5 . . ?
H8A C8 H8B 109.5 . . ?
N1 C8 H8C 109.5 . . ?
H8A C8 H8C 109.5 . . ?
H8B C8 H8C 109.5 . . ?
C10 C9 C14 118.0(16) . . ?
C10 C9 C2 119.5(16) . . ?
C14 C9 C2 122.4(14) . . ?
C9 C10 C11 119.3(18) . . ?
C9 C10 H10 120.3 . . ?
C11 C10 H10 120.3 . . ?
C12 C11 C10 121.6(17) . . ?
C12 C11 H11 119.2 . . ?
C10 C11 H11 119.2 . . ?
C13 C12 C11 118.3(17) . . ?
C13 C12 H12 120.8 . . ?
C11 C12 H12 120.8 . . ?
C12 C13 C14 119.7(19) . . ?
C12 C13 H13 120.1 . . ?
C14 C13 H13 120.1 . . ?
C13 C14 C9 123.0(18) . . ?
C13 C14 H14 118.5 . . ?
C9 C14 H14 118.5 . . ?
N3 C15 C16 123.2(15) . . ?
N3 C15 H15 118.4 . . ?
C16 C15 H15 118.4 . . ?
C15 C16 C17 119.5(16) . . ?
C15 C16 H16 120.3 . . ?
C17 C16 H16 120.3 . . ?
C18 C17 C16 116.8(15) . . ?
C18 C17 H17 121.6 . . ?
C16 C17 H17 121.6 . . ?
C19 C18 C17 120.7(14) . . ?
C19 C18 H18 119.7 . . ?
C17 C18 H18 119.7 . . ?
C18 C19 N3 121.2(14) . . ?
C18 C19 H19 119.4 . . ?
N3 C19 H19 119.4 . . ?
C21 C20 N5 104.6(13) . . ?
C21 C20 Pd2 132.2(11) . . ?
N5 C20 Pd2 123.1(10) . . ?
C20 C21 N4 108.5(13) . . ?
C20 C21 C28 129.7(14) . . ?
N4 C21 C28 121.8(13) . . ?
N4 C22 N5 108.7(13) . . ?
N4 C22 C23 131.5(14) . . ?
N5 C22 C23 119.8(13) . . ?
C24 C23 C22 115.7(14) . . ?
C24 C23 H23 122.2 . . ?
C22 C23 H23 122.2 . . ?
C25 C24 C23 124.5(17) . . ?
C25 C24 H24 117.8 . . ?
C23 C24 H24 117.8 . . ?
C24 C25 C26 120.5(16) . . ?
C24 C25 H25 119.7 . . ?
C26 C25 H25 119.7 . . ?
C25 C26 N5 116.7(14) . . ?
C25 C26 H26 121.6 . . ?
N5 C26 H26 121.6 . . ?
N4 C27 H27A 109.5 . . ?
N4 C27 H27B 109.5 . . ?
H27A C27 H27B 109.5 . . ?
N4 C27 H27C 109.5 . . ?
H27A C27 H27C 109.5 . . ?
H27B C27 H27C 109.5 . . ?
C29 C28 C33 119.3(14) . . ?
C29 C28 C21 119.8(15) . . ?
C33 C28 C21 120.8(13) . . ?
C28 C29 C30 119.5(17) . . ?
C28 C29 H29 120.2 . . ?
C30 C29 H29 120.2 . . ?
C29 C30 C31 118.8(16) . . ?
C29 C30 H30 120.6 . . ?
C31 C30 H30 120.6 . . ?
C32 C31 C30 120.4(16) . . ?
C32 C31 H31 119.8 . . ?
C30 C31 H31 119.8 . . ?
C31 C32 C33 121.0(17) . . ?
C31 C32 H32 119.5 . . ?
C33 C32 H32 119.5 . . ?
C28 C33 C32 120.8(14) . . ?
C28 C33 H33 119.6 . . ?
C32 C33 H33 119.6 . . ?
N6 C34 C35 122.7(14) . . ?
N6 C34 H34 118.7 . . ?
C35 C34 H34 118.7 . . ?
C34 C35 C36 117.7(13) . . ?
C34 C35 H35 121.2 . . ?
C36 C35 H35 121.2 . . ?
C37 C36 C35 118.1(15) . . ?
C37 C36 H36 121.0 . . ?
C35 C36 H36 121.0 . . ?
C36 C37 C38 121.1(17) . . ?
C36 C37 H37 119.4 . . ?
C38 C37 H37 119.4 . . ?
N6 C38 C37 121.2(16) . . ?
N6 C38 H38 119.4 . . ?
C37 C38 H38 119.4 . . ?

loop_
_geom_bond_atom_site_label_1
_geom_bond_atom_site_label_2
_geom_bond_distance
_geom_bond_site_symmetry_2
_geom_bond_publ_flag
Pd1 C1 1.980(19) . ?
Pd1 N3 2.133(13) . ?
Pd1 I2 2.5959(15) . ?
Pd1 I1 2.6073(14) . ?
Pd2 C20 1.954(16) . ?
Pd2 N6 2.123(13) . ?
Pd2 I3 2.5961(14) . ?
Pd2 I4 2.6051(14) . ?
N1 C3 1.34(2) . ?
N1 C2 1.44(2) . ?
N1 C8 1.461(19) . ?
N2 C3 1.385(19) . ?
N2 C1 1.38(2) . ?
N2 C7 1.38(2) . ?
N3 C15 1.33(2) . ?
N3 C19 1.36(2) . ?
N4 C22 1.295(19) . ?
N4 C21 1.44(2) . ?
N4 C27 1.469(19) . ?
N5 C22 1.369(19) . ?
N5 C26 1.376(19) . ?
N5 C20 1.404(19) . ?
N6 C34 1.29(2) . ?
N6 C38 1.34(2) . ?
C1 C2 1.33(2) . ?
C2 C9 1.47(2) . ?
C3 C4 1.40(2) . ?
C4 C5 1.34(2) . ?
C4 H4 0.9500 . ?
C5 C6 1.40(2) . ?
C5 H5 0.9500 . ?
C6 C7 1.33(2) . ?
C6 H6 0.9500 . ?
C7 H7 0.9500 . ?
C8 H8A 0.9800 . ?
C8 H8B 0.9800 . ?
C8 H8C 0.9800 . ?
C9 C10 1.354(18) . ?
C9 C14 1.35(3) . ?
C10 C11 1.39(3) . ?
C10 H10 0.9500 . ?
C11 C12 1.36(2) . ?
C11 H11 0.9500 . ?
C12 C13 1.35(3) . ?
C12 H12 0.9500 . ?
C13 C14 1.359(18) . ?
C13 H13 0.9500 . ?
C14 H14 0.9500 . ?
C15 C16 1.32(2) . ?
C15 H15 0.9500 . ?
C16 C17 1.40(2) . ?
C16 H16 0.9500 . ?
C17 C18 1.39(2) . ?
C17 H17 0.9500 . ?
C18 C19 1.33(2) . ?
C18 H18 0.9500 . ?
C19 H19 0.9500 . ?
C20 C21 1.35(2) . ?
C21 C28 1.46(2) . ?
C22 C23 1.42(2) . ?
C23 C24 1.35(2) . ?
C23 H23 0.9500 . ?
C24 C25 1.35(2) . ?
C24 H24 0.9500 . ?
C25 C26 1.38(2) . ?
C25 H25 0.9500 . ?
C26 H26 0.9500 . ?
C27 H27A 0.9800 . ?
C27 H27B 0.9800 . ?
C27 H27C 0.9800 . ?
C28 C29 1.39(2) . ?
C28 C33 1.38(2) . ?
C29 C30 1.41(3) . ?
C29 H29 0.9500 . ?
C30 C31 1.43(3) . ?
C30 H30 0.9500 . ?
C31 C32 1.32(2) . ?
C31 H31 0.9500 . ?
C32 C33 1.39(2) . ?
C32 H32 0.9500 . ?
C33 H33 0.9500 . ?
C34 C35 1.38(2) . ?
C34 H34 0.9500 . ?
C35 C36 1.42(2) . ?
C35 H35 0.9500 . ?
C36 C37 1.31(2) . ?
C36 H36 0.9500 . ?
C37 C38 1.37(2) . ?
C37 H37 0.9500 . ?
C38 H38 0.9500 . ?

loop_
_geom_torsion_atom_site_label_1
_geom_torsion_atom_site_label_2
_geom_torsion_atom_site_label_3
_geom_torsion_atom_site_label_4
_geom_torsion
_geom_torsion_site_symmetry_1
_geom_torsion_site_symmetry_2
_geom_torsion_site_symmetry_3
_geom_torsion_site_symmetry_4
_geom_torsion_publ_flag
C1 Pd1 N3 C15 -39(5) . . . . ?
I2 Pd1 N3 C15 -124.9(12) . . . . ?
I1 Pd1 N3 C15 60.1(12) . . . . ?
C1 Pd1 N3 C19 137(5) . . . . ?
I2 Pd1 N3 C19 50.9(11) . . . . ?
I1 Pd1 N3 C19 -124.0(11) . . . . ?
C20 Pd2 N6 C34 -126(5) . . . . ?
I3 Pd2 N6 C34 -67.0(12) . . . . ?
I4 Pd2 N6 C34 104.9(12) . . . . ?
C20 Pd2 N6 C38 50(6) . . . . ?
I3 Pd2 N6 C38 109.1(12) . . . . ?
I4 Pd2 N6 C38 -79.0(12) . . . . ?
C3 N2 C1 C2 1.9(17) . . . . ?
C7 N2 C1 C2 178.6(14) . . . . ?
C3 N2 C1 Pd1 -178.3(11) . . . . ?
C7 N2 C1 Pd1 -1(2) . . . . ?
N3 Pd1 C1 C2 12(6) . . . . ?
I2 Pd1 C1 C2 98.7(14) . . . . ?
I1 Pd1 C1 C2 -86.8(14) . . . . ?
N3 Pd1 C1 N2 -168(4) . . . . ?
I2 Pd1 C1 N2 -81.1(13) . . . . ?
I1 Pd1 C1 N2 93.4(13) . . . . ?
N2 C1 C2 N1 -1.9(18) . . . . ?
Pd1 C1 C2 N1 178.3(11) . . . . ?
N2 C1 C2 C9 -178.5(16) . . . . ?
Pd1 C1 C2 C9 2(3) . . . . ?
C3 N1 C2 C1 1.3(18) . . . . ?
C8 N1 C2 C1 177.5(14) . . . . ?
C3 N1 C2 C9 178.4(14) . . . . ?
C8 N1 C2 C9 -5(3) . . . . ?
C2 N1 C3 N2 -0.2(17) . . . . ?
C8 N1 C3 N2 -176.6(13) . . . . ?
C2 N1 C3 C4 -178.7(17) . . . . ?
C8 N1 C3 C4 5(3) . . . . ?
C1 N2 C3 N1 -1.0(17) . . . . ?
C7 N2 C3 N1 -178.1(13) . . . . ?
C1 N2 C3 C4 177.7(14) . . . . ?
C7 N2 C3 C4 1(2) . . . . ?
N1 C3 C4 C5 178.1(16) . . . . ?
N2 C3 C4 C5 0(2) . . . . ?
C3 C4 C5 C6 2(3) . . . . ?
C4 C5 C6 C7 -4(3) . . . . ?
C5 C6 C7 N2 5(2) . . . . ?
C3 N2 C7 C6 -3(2) . . . . ?
C1 N2 C7 C6 -179.4(16) . . . . ?
C1 C2 C9 C10 -65(2) . . . . ?
N1 C2 C9 C10 118.9(16) . . . . ?
C1 C2 C9 C14 112(2) . . . . ?
N1 C2 C9 C14 -65(2) . . . . ?
C14 C9 C10 C11 1.8(16) . . . . ?
C2 C9 C10 C11 178.2(15) . . . . ?
C9 C10 C11 C12 -1.0(17) . . . . ?
C10 C11 C12 C13 0(2) . . . . ?
C11 C12 C13 C14 0(3) . . . . ?
C12 C13 C14 C9 1(3) . . . . ?
C10 C9 C14 C13 -2(3) . . . . ?
C2 C9 C14 C13 -178.0(18) . . . . ?
C19 N3 C15 C16 -2(2) . . . . ?
Pd1 N3 C15 C16 174.1(14) . . . . ?
N3 C15 C16 C17 3(3) . . . . ?
C15 C16 C17 C18 -3(2) . . . . ?
C16 C17 C18 C19 2(2) . . . . ?
C17 C18 C19 N3 -2(2) . . . . ?
C15 N3 C19 C18 1(2) . . . . ?
Pd1 N3 C19 C18 -174.6(11) . . . . ?
C22 N5 C20 C21 0.9(16) . . . . ?
C26 N5 C20 C21 179.8(14) . . . . ?
C22 N5 C20 Pd2 -176.3(10) . . . . ?
C26 N5 C20 Pd2 3(2) . . . . ?
N6 Pd2 C20 C21 -39(6) . . . . ?
I3 Pd2 C20 C21 -97.7(15) . . . . ?
I4 Pd2 C20 C21 90.7(15) . . . . ?
N6 Pd2 C20 N5 138(5) . . . . ?
I3 Pd2 C20 N5 78.7(11) . . . . ?
I4 Pd2 C20 N5 -93.0(11) . . . . ?
N5 C20 C21 N4 -2.3(16) . . . . ?
Pd2 C20 C21 N4 174.5(11) . . . . ?
N5 C20 C21 C28 178.1(15) . . . . ?
Pd2 C20 C21 C28 -5(3) . . . . ?
C22 N4 C21 C20 3.1(17) . . . . ?
C27 N4 C21 C20 174.2(15) . . . . ?
C22 N4 C21 C28 -177.3(14) . . . . ?
C27 N4 C21 C28 -6(2) . . . . ?
C21 N4 C22 N5 -2.4(16) . . . . ?
C27 N4 C22 N5 -173.6(14) . . . . ?
C21 N4 C22 C23 179.2(16) . . . . ?
C27 N4 C22 C23 8(3) . . . . ?
C26 N5 C22 N4 -178.0(13) . . . . ?
C20 N5 C22 N4 1.0(17) . . . . ?
C26 N5 C22 C23 1(2) . . . . ?
C20 N5 C22 C23 179.7(13) . . . . ?
N4 C22 C23 C24 179.7(16) . . . . ?
N5 C22 C23 C24 1(2) . . . . ?
C22 C23 C24 C25 -4(2) . . . . ?
C23 C24 C25 C26 4(3) . . . . ?
C24 C25 C26 N5 -2(2) . . . . ?
C22 N5 C26 C25 -1(2) . . . . ?
C20 N5 C26 C25 -179.3(14) . . . . ?
C20 C21 C28 C29 124.9(18) . . . . ?
N4 C21 C28 C29 -55(2) . . . . ?
C20 C21 C28 C33 -59(2) . . . . ?
N4 C21 C28 C33 121.9(16) . . . . ?
C33 C28 C29 C30 5(2) . . . . ?
C21 C28 C29 C30 -178.8(16) . . . . ?
C28 C29 C30 C31 -3(3) . . . . ?
C29 C30 C31 C32 -1(3) . . . . ?
C30 C31 C32 C33 3(3) . . . . ?
C29 C28 C33 C32 -2(2) . . . . ?
C21 C28 C33 C32 -179.0(14) . . . . ?
C31 C32 C33 C28 -2(2) . . . . ?
C38 N6 C34 C35 -2(2) . . . . ?
Pd2 N6 C34 C35 174.3(11) . . . . ?
N6 C34 C35 C36 0(2) . . . . ?
C34 C35 C36 C37 1(2) . . . . ?
C35 C36 C37 C38 0(3) . . . . ?
C34 N6 C38 C37 3(3) . . . . ?
Pd2 N6 C38 C37 -173.6(14) . . . . ?
C36 C37 C38 N6 -2(3) . . . . ?
